data_9005865
loop_
_publ_author_name
'Sugiyama, K.'
'Tokonami, M.'

_publ_section_title
;
 Structure and crystal chemistry of a dense polymorph of
 tricalcium phosphate Ca3(PO4)2: a host to accommodate
 large lithophile elements in the Earth's mantle
;
_journal_name_full 'Physics and Chemistry of Minerals'
_journal_page_first 125
_journal_page_last 130
_journal_paper_doi 10.1007/BF00308774
_journal_volume 15
_journal_year 1987
_chemical_formula_structural Ca3(PO4)2
_chemical_formula_sum 'Ca3 O8 P2'
_chemical_name_mineral Tuite
_space_group_IT_number 166
_symmetry_space_group_name_Hall '-R 3 2"'
_symmetry_space_group_name_H-M 'R -3 m :H'
_cell_angle_alpha 90
_cell_angle_beta 90
_cell_angle_gamma 120
_cell_length_a 5.2487
_cell_length_b 5.2487
_cell_length_c 18.6735
_cell_formula_units_Z 3
_cell_volume 445.512
_database_code_amcsd 0007447
_exptl_crystal_density_diffrn 3.468
_cod_original_sg_symbol_H-M 'R -3 m'
_cod_original_formula_sum 'Ca3 P2 O8'
_cod_database_code 9005865

loop_
_space_group_symop_operation_xyz
x,y,z
2/3+x,1/3+y,1/3+z
1/3+x,2/3+y,2/3+z
x,x-y,z
2/3+x,1/3+x-y,1/3+z
1/3+x,2/3+x-y,2/3+z
y,x,-z
2/3+y,1/3+x,1/3-z
1/3+y,2/3+x,2/3-z
-x+y,y,z
2/3-x+y,1/3+y,1/3+z
1/3-x+y,2/3+y,2/3+z
-x,-x+y,-z
2/3-x,1/3-x+y,1/3-z
1/3-x,2/3-x+y,2/3-z
-y,-x,z
2/3-y,1/3-x,1/3+z
1/3-y,2/3-x,2/3+z
x-y,-y,-z
2/3+x-y,1/3-y,1/3-z
1/3+x-y,2/3-y,2/3-z
y,-x+y,-z
2/3+y,1/3-x+y,1/3-z
1/3+y,2/3-x+y,2/3-z
-x+y,-x,z
2/3-x+y,1/3-x,1/3+z
1/3-x+y,2/3-x,2/3+z
-x,-y,-z
2/3-x,1/3-y,1/3-z
1/3-x,2/3-y,2/3-z
-y,x-y,z
2/3-y,1/3+x-y,1/3+z
1/3-y,2/3+x-y,2/3+z
x-y,x,-z
2/3+x-y,1/3+x,1/3-z
1/3+x-y,2/3+x,2/3-z

loop_
_atom_site_aniso_label
_atom_site_aniso_U_11
_atom_site_aniso_U_22
_atom_site_aniso_U_33
_atom_site_aniso_U_12
_atom_site_aniso_U_13
_atom_site_aniso_U_23
Ca1 0.01759 0.01759 0.01166 0.00879 0.00000 0.00000
Ca2 0.01361 0.01361 0.01237 0.00680 0.00000 0.00000
P 0.00785 0.00785 0.01113 0.00393 0.00000 0.00000
O1 0.02073 0.02073 0.01095 0.01036 0.00000 0.00000
O2 0.01507 0.01507 0.01714 0.01246 0.00000 0.00000

loop_
_atom_site_label
_atom_site_fract_x
_atom_site_fract_y
_atom_site_fract_z
_atom_site_U_iso_or_equiv
Ca1 0.00000 0.00000 0.00000 0.01570
Ca2 0.00000 0.00000 0.20360 0.01317
P 0.00000 0.00000 0.40520 0.00899
O1 0.00000 0.00000 0.32350 0.01748
O2 -0.15910 0.15910 0.43270 0.01355

loop_
_cod_related_entry_id
_cod_related_entry_database
_cod_related_entry_code
1 AMCSD 0007447
